data_1503972
loop_
_publ_author_name
'Majetich, George'
'Grove, Jeremy L.'

_publ_section_title
;
 Total synthesis of (+)-19-deoxyicetexone, (-)-icetexone, and
 (+)-5-epi-icetexone.
;
_journal_issue 13
_journal_name_full 'Organic letters'
_journal_page_first 2904
_journal_page_last 2907
_journal_paper_doi 10.1021/ol9009128
_journal_volume 11
_journal_year 2009
_chemical_absolute_configuration unk
_chemical_formula_sum 'C20 H24 O4'
_chemical_formula_weight 328.39
_chemical_name_systematic
; 
 ? 
;
_space_group_IT_number 19
_symmetry_cell_setting orthorhombic
_symmetry_space_group_name_Hall 'P 2ac 2ab'
_symmetry_space_group_name_H-M 'P 21 21 21'
_atom_sites_solution_hydrogens geom
_atom_sites_solution_primary direct
_atom_sites_solution_secondary difmap
_audit_creation_method SHELXL-97
_cell_angle_alpha 90.00
_cell_angle_beta 90.00
_cell_angle_gamma 90.00
_cell_formula_units_Z 4
_cell_length_a 7.7110(5)
_cell_length_b 10.5025(7)
_cell_length_c 20.8344(14)
_cell_measurement_reflns_used 7147
_cell_measurement_temperature 273(2)
_cell_measurement_theta_max 24.233
_cell_measurement_theta_min 2.754
_cell_volume 1687.27(19)
_computing_structure_refinement 'SHELXL-97 (Sheldrick, 1997)'
_computing_structure_solution 'SHELXS-97 (Sheldrick, 1990)'
_diffrn_ambient_temperature 273(2)
_diffrn_measured_fraction_theta_full 0.999
_diffrn_measured_fraction_theta_max 0.999
_diffrn_measurement_device_type 'BRUKER APEX II'
_diffrn_measurement_method 'OMEGA SCAN'
_diffrn_radiation_monochromator graphite
_diffrn_radiation_source 'fine-focus sealed tube'
_diffrn_radiation_type MoK\a
_diffrn_radiation_wavelength 0.71073
_diffrn_reflns_av_R_equivalents 0.0286
_diffrn_reflns_av_sigmaI/netI 0.0130
_diffrn_reflns_limit_h_max 9
_diffrn_reflns_limit_h_min -9
_diffrn_reflns_limit_k_max 12
_diffrn_reflns_limit_k_min -12
_diffrn_reflns_limit_l_max 25
_diffrn_reflns_limit_l_min -25
_diffrn_reflns_number 19705
_diffrn_reflns_theta_full 26.00
_diffrn_reflns_theta_max 26.00
_diffrn_reflns_theta_min 2.75
_diffrn_standards_decay_% 0
_diffrn_standards_interval_count 0
_diffrn_standards_interval_time 0
_diffrn_standards_number 0
_exptl_absorpt_coefficient_mu 0.089
_exptl_absorpt_correction_T_max 0.9912
_exptl_absorpt_correction_T_min 0.9721
_exptl_absorpt_correction_type multi-scan
_exptl_absorpt_process_details 'BRUKER SADABS'
_exptl_crystal_colour orange
_exptl_crystal_density_diffrn 1.293
_exptl_crystal_density_method 'not measured'
_exptl_crystal_description plate
_exptl_crystal_F_000 704
_exptl_crystal_size_max 0.32
_exptl_crystal_size_mid 0.26
_exptl_crystal_size_min 0.10
_refine_diff_density_max 0.405
_refine_diff_density_min -0.175
_refine_diff_density_rms 0.045
_refine_ls_abs_structure_details 'Flack H D (1983), Acta Cryst. A39, 876-881'
_refine_ls_abs_structure_Flack 10(10)
_refine_ls_extinction_method none
_refine_ls_goodness_of_fit_ref 1.078
_refine_ls_hydrogen_treatment constr
_refine_ls_matrix_type full
_refine_ls_number_parameters 217
_refine_ls_number_reflns 1924
_refine_ls_number_restraints 0
_refine_ls_restrained_S_all 1.078
_refine_ls_R_factor_all 0.0544
_refine_ls_R_factor_gt 0.0482
_refine_ls_shift/su_max 0.000
_refine_ls_shift/su_mean 0.000
_refine_ls_structure_factor_coef Fsqd
_refine_ls_weighting_details 'calc w=1/[\s^2^(Fo^2^)+(0.0884P)^2^+0.6170P] where P=(Fo^2^+2Fc^2^)/3'
_refine_ls_weighting_scheme calc
_refine_ls_wR_factor_gt 0.1411
_refine_ls_wR_factor_ref 0.1481
_reflns_number_gt 1689
_reflns_number_total 1924
_reflns_threshold_expression >2sigma(I)
_cod_data_source_file ol9009128_si_002.cif
_cod_data_source_block uga733
_cod_original_sg_symbol_H-M P2(1)2(1)2(1)
_cod_database_code 1503972

loop_
_symmetry_equiv_pos_as_xyz
'x, y, z'
'-x+1/2, -y, z+1/2'
'-x, y+1/2, -z+1/2'
'x+1/2, -y+1/2, -z'

loop_
_atom_site_label
_atom_site_type_symbol
_atom_site_fract_x
_atom_site_fract_y
_atom_site_fract_z
_atom_site_U_iso_or_equiv
_atom_site_adp_type
_atom_site_occupancy
_atom_site_symmetry_multiplicity
_atom_site_calc_flag
_atom_site_refinement_flags
O1 O 0.6480(3) 0.2653(3) 0.06555(12) 0.0497(6) Uani 1 1 d .
O2 O 0.6218(3) 0.5023(3) 0.02764(12) 0.0488(6) Uani 1 1 d .
H2C H 0.7055 0.4614 0.0404 0.073 Uiso 1 1 calc R
O3 O 0.0176(3) 0.4538(2) 0.04618(12) 0.0495(6) Uani 1 1 d .
O4 O 0.3697(4) 0.2029(2) 0.21534(12) 0.0524(6) Uani 1 1 d .
C1 C 0.4413(6) -0.0216(4) 0.21367(19) 0.0631(11) Uani 1 1 d .
H1A H 0.5632 -0.0100 0.2037 0.076 Uiso 1 1 calc R
H1B H 0.4056 -0.1040 0.1972 0.076 Uiso 1 1 calc R
C2 C 0.4144(7) -0.0174(5) 0.2873(2) 0.0780(15) Uani 1 1 d .
H2A H 0.4789 0.0536 0.3051 0.094 Uiso 1 1 calc R
H2B H 0.4593 -0.0951 0.3063 0.094 Uiso 1 1 calc R
C3 C 0.2216(8) -0.0031(6) 0.3046(2) 0.0818(15) Uani 1 1 d .
H3A H 0.1637 -0.0841 0.2981 0.098 Uiso 1 1 calc R
H3B H 0.2115 0.0188 0.3497 0.098 Uiso 1 1 calc R
C4 C 0.1311(6) 0.0984(4) 0.26457(17) 0.0573(10) Uani 1 1 d .
C5 C 0.1423(5) 0.0612(3) 0.19345(17) 0.0503(9) Uani 1 1 d .
H5A H 0.1193 -0.0303 0.1898 0.060 Uiso 1 1 calc R
C6 C 0.0183(5) 0.1306(4) 0.15077(18) 0.0480(8) Uani 1 1 d .
H6A H -0.0958 0.1037 0.1558 0.058 Uiso 1 1 calc R
C7 C 0.0352(4) 0.2223(3) 0.10714(16) 0.0429(7) Uani 1 1 d .
H7A H -0.0675 0.2496 0.0882 0.052 Uiso 1 1 calc R
C8 C 0.1919(4) 0.2861(3) 0.08480(13) 0.0330(6) Uani 1 1 d .
C9 C 0.3517(4) 0.2325(3) 0.08698(13) 0.0337(6) Uani 1 1 d .
C10 C 0.3345(5) 0.0836(3) 0.18158(14) 0.0388(7) Uani 1 1 d .
C11 C 0.4998(4) 0.3075(3) 0.06548(13) 0.0353(7) Uani 1 1 d .
C12 C 0.4746(4) 0.4406(3) 0.04312(15) 0.0371(7) Uani 1 1 d .
C13 C 0.3159(4) 0.4942(3) 0.03759(15) 0.0370(7) Uani 1 1 d .
C14 C 0.1658(4) 0.4152(3) 0.05525(13) 0.0347(7) Uani 1 1 d .
C15 C 0.2849(5) 0.6299(3) 0.01477(18) 0.0494(9) Uani 1 1 d .
H15A H 0.1592 0.6437 0.0149 0.059 Uiso 1 1 calc R
C16 C 0.3476(7) 0.6509(4) -0.0540(2) 0.0683(12) Uani 1 1 d .
H16A H 0.2948 0.5890 -0.0817 0.102 Uiso 1 1 calc R
H16B H 0.4714 0.6419 -0.0556 0.102 Uiso 1 1 calc R
H16C H 0.3158 0.7349 -0.0678 0.102 Uiso 1 1 calc R
C17 C 0.3625(7) 0.7254(4) 0.0606(2) 0.0662(11) Uani 1 1 d .
H17A H 0.3205 0.7093 0.1032 0.099 Uiso 1 1 calc R
H17B H 0.3299 0.8098 0.0477 0.099 Uiso 1 1 calc R
H17C H 0.4866 0.7180 0.0600 0.099 Uiso 1 1 calc R
C18 C -0.0535(7) 0.1198(6) 0.2912(2) 0.0846(15) Uani 1 1 d .
H18A H -0.0467 0.1421 0.3358 0.127 Uiso 1 1 calc R
H18B H -0.1200 0.0430 0.2865 0.127 Uiso 1 1 calc R
H18C H -0.1087 0.1874 0.2679 0.127 Uiso 1 1 calc R
C19 C 0.2361(6) 0.2216(4) 0.26232(19) 0.0606(10) Uani 1 1 d .
H19A H 0.1625 0.2926 0.2503 0.073 Uiso 1 1 calc R
H19B H 0.2867 0.2393 0.3040 0.073 Uiso 1 1 calc R
C20 C 0.3840(5) 0.1012(3) 0.11091(15) 0.0410(7) Uani 1 1 d .
H20A H 0.5060 0.0812 0.1056 0.049 Uiso 1 1 calc R
H20B H 0.3181 0.0415 0.0851 0.049 Uiso 1 1 calc R

loop_
_atom_site_aniso_label
_atom_site_aniso_U_11
_atom_site_aniso_U_22
_atom_site_aniso_U_33
_atom_site_aniso_U_23
_atom_site_aniso_U_13
_atom_site_aniso_U_12
O1 0.0298(11) 0.0575(15) 0.0617(14) 0.0029(12) -0.0018(10) 0.0081(11)
O2 0.0325(11) 0.0548(14) 0.0590(14) 0.0100(13) 0.0012(10) -0.0049(11)
O3 0.0343(12) 0.0526(14) 0.0615(15) 0.0103(12) -0.0017(11) 0.0115(11)
O4 0.0605(15) 0.0483(13) 0.0484(12) -0.0041(11) -0.0015(12) -0.0061(13)
C1 0.075(3) 0.054(2) 0.060(2) 0.0128(19) -0.003(2) 0.015(2)
C2 0.102(4) 0.082(3) 0.050(2) 0.016(2) -0.008(2) 0.026(3)
C3 0.118(4) 0.077(3) 0.051(2) 0.016(2) 0.009(3) 0.011(3)
C4 0.069(2) 0.059(2) 0.0441(18) 0.0070(16) 0.0106(18) -0.003(2)
C5 0.060(2) 0.0394(17) 0.0515(18) 0.0035(15) 0.0035(17) -0.0065(17)
C6 0.0359(16) 0.0528(19) 0.0554(19) 0.0053(16) 0.0026(16) -0.0066(16)
C7 0.0294(14) 0.0512(18) 0.0482(17) 0.0018(15) -0.0040(13) -0.0013(15)
C8 0.0290(13) 0.0383(15) 0.0317(13) -0.0006(12) -0.0045(11) 0.0023(13)
C9 0.0346(15) 0.0390(15) 0.0276(12) -0.0011(12) -0.0016(11) 0.0048(13)
C10 0.0465(18) 0.0334(15) 0.0366(15) 0.0031(12) -0.0044(14) 0.0022(14)
C11 0.0307(15) 0.0469(17) 0.0283(13) -0.0031(12) -0.0012(12) 0.0052(13)
C12 0.0340(15) 0.0432(16) 0.0341(14) 0.0003(13) -0.0005(12) -0.0014(14)
C13 0.0386(16) 0.0353(15) 0.0370(15) 0.0031(13) -0.0013(13) 0.0017(14)
C14 0.0298(15) 0.0437(16) 0.0305(13) -0.0034(12) -0.0020(11) 0.0057(13)
C15 0.0452(19) 0.0405(18) 0.063(2) 0.0103(16) 0.0010(17) 0.0043(16)
C16 0.081(3) 0.062(2) 0.062(2) 0.023(2) -0.001(2) 0.010(2)
C17 0.080(3) 0.0427(19) 0.076(3) -0.0011(18) 0.017(2) -0.003(2)
C18 0.089(4) 0.095(4) 0.070(3) 0.008(3) 0.038(3) 0.002(3)
C19 0.074(3) 0.058(2) 0.0504(19) -0.0073(18) 0.0073(19) 0.002(2)
C20 0.0431(18) 0.0399(16) 0.0401(15) 0.0009(13) 0.0011(14) 0.0104(14)

loop_
_atom_type_symbol
_atom_type_description
_atom_type_scat_dispersion_real
_atom_type_scat_dispersion_imag
_atom_type_scat_source
C C 0.0033 0.0000 'International Tables Vol C Tables 4.2.6.8 and 6.1.1.4'
H H 0.0000 0.0000 'International Tables Vol C Tables 4.2.6.8 and 6.1.1.4'
O O 0.0106 0.0000 'International Tables Vol C Tables 4.2.6.8 and 6.1.1.4'

loop_
_geom_angle_atom_site_label_1
_geom_angle_atom_site_label_2
_geom_angle_atom_site_label_3
_geom_angle
C19 O4 C10 108.2(3)
C10 C1 C2 109.9(3)
C1 C2 C3 111.3(4)
C4 C3 C2 112.6(4)
C3 C4 C19 111.5(4)
C3 C4 C18 109.1(4)
C19 C4 C18 112.2(4)
C3 C4 C5 108.9(4)
C19 C4 C5 99.0(3)
C18 C4 C5 115.9(4)
C6 C5 C10 116.8(3)
C6 C5 C4 114.4(3)
C10 C5 C4 99.9(3)
C7 C6 C5 134.1(3)
C6 C7 C8 129.2(3)
C9 C8 C7 123.5(3)
C9 C8 C14 120.7(3)
C7 C8 C14 115.7(3)
C8 C9 C11 118.5(3)
C8 C9 C20 123.3(3)
C11 C9 C20 118.2(3)
O4 C10 C1 108.0(3)
O4 C10 C5 103.6(3)
C1 C10 C5 109.9(3)
O4 C10 C20 108.2(3)
C1 C10 C20 111.9(3)
C5 C10 C20 114.7(3)
O1 C11 C9 122.3(3)
O1 C11 C12 117.5(3)
C9 C11 C12 120.2(3)
O2 C12 C13 122.9(3)
O2 C12 C11 114.7(3)
C13 C12 C11 122.4(3)
C12 C13 C14 117.1(3)
C12 C13 C15 124.0(3)
C14 C13 C15 118.9(3)
O3 C14 C13 120.5(3)
O3 C14 C8 119.0(3)
C13 C14 C8 120.4(2)
C13 C15 C17 111.3(3)
C13 C15 C16 112.2(3)
C17 C15 C16 111.8(3)
O4 C19 C4 106.6(3)
C9 C20 C10 113.1(3)

loop_
_geom_bond_atom_site_label_1
_geom_bond_atom_site_label_2
_geom_bond_distance
O1 C11 1.226(4)
O2 C12 1.346(4)
O3 C14 1.227(4)
O4 C19 1.434(5)
O4 C10 1.462(4)
C1 C10 1.532(5)
C1 C2 1.549(6)
C2 C3 1.537(8)
C3 C4 1.523(6)
C4 C19 1.527(6)
C4 C18 1.544(6)
C4 C5 1.535(5)
C5 C6 1.495(5)
C5 C10 1.521(5)
C6 C7 1.331(5)
C7 C8 1.458(4)
C8 C9 1.355(4)
C8 C14 1.503(4)
C9 C11 1.458(4)
C9 C20 1.487(4)
C10 C20 1.532(4)
C11 C12 1.487(5)
C12 C13 1.352(4)
C13 C14 1.471(4)
C13 C15 1.521(4)
C15 C17 1.508(6)
C15 C16 1.528(6)
